data_4308784
loop_
_publ_author_name
'Hershel Jude'
'Jeanette A. Krause Bauer'
'William B. Connick'

_publ_contact_author_address
;     Department of Chemistry
      University of Cincinnati
      Cincinnati, OH 45221-0172 USA
;
_publ_contact_author_email bill.connick@uc.edu
_publ_contact_author_fax '513 556 9239'
_publ_contact_author_name 'Dr. William B. Connick'
_publ_contact_author_phone '513 556 0148'
_publ_section_title
;
Luminescent Platinum(II) Dimers with a Cyclometallating Aryldiamine Ligand
;
_journal_name_full 'Inorganic Chemistry'
_journal_page_first 1211
_journal_page_last 1220
_journal_paper_doi 10.1021/ic049166h
_journal_volume 44
_journal_year 2005
_chemical_formula_sum 'C52 H68 Cl4 F6 N6 O6 Pt2 S2'
_chemical_formula_weight 1583.22
_chemical_name_systematic
; 
 ? 
;
_space_group_IT_number 14
_symmetry_cell_setting monoclinic
_symmetry_space_group_name_Hall '-P 2ybc'
_symmetry_space_group_name_H-M 'P 1 21/c 1'
_atom_sites_solution_hydrogens geom
_atom_sites_solution_primary direct
_atom_sites_solution_secondary difmap
_audit_creation_method SHELXL-97
_cell_angle_alpha 90.00
_cell_angle_beta 90.882(2)
_cell_angle_gamma 90.00
_cell_formula_units_Z 2
_cell_length_a 10.1288(6)
_cell_length_b 16.3346(9)
_cell_length_c 17.4764(10)
_cell_measurement_reflns_used 2659
_cell_measurement_temperature 150(2)
_cell_measurement_theta_max 25.02
_cell_measurement_theta_min 2.49
_cell_volume 2891.1(3)
_computing_cell_refinement 'Bruker SAINT v5.A06'
_computing_data_collection 'Bruker SMART v5.054'
_computing_data_reduction 'Bruker SAINT v5.A06'
_computing_molecular_graphics 'Bruker SHELXTL v5.1 & 6.1 and Crystal Impact DIAMOND v2.1e (1997)'
_computing_publication_material 'Bruker SHELXTL v5.1 & 6.1'
_computing_structure_refinement 'Bruker SHELXTL v5.1 & 6.1'
_computing_structure_solution 'Bruker SHELXTL v5.1 & 6.1'
_diffrn_ambient_temperature 150(2)
_diffrn_measured_fraction_theta_full 0.997
_diffrn_measured_fraction_theta_max 0.997
_diffrn_measurement_device 'SMART 1K Platform CCD'
_diffrn_measurement_method '\w scans'
_diffrn_radiation_monochromator graphite
_diffrn_radiation_source 'sealed tube'
_diffrn_radiation_type MoK\a
_diffrn_radiation_wavelength 0.71073
_diffrn_reflns_av_R_equivalents 0.1404
_diffrn_reflns_av_sigmaI/netI 0.1555
_diffrn_reflns_limit_h_max 12
_diffrn_reflns_limit_h_min -11
_diffrn_reflns_limit_k_max 19
_diffrn_reflns_limit_k_min -18
_diffrn_reflns_limit_l_max 18
_diffrn_reflns_limit_l_min -20
_diffrn_reflns_number 14728
_diffrn_reflns_theta_full 25.02
_diffrn_reflns_theta_max 25.02
_diffrn_reflns_theta_min 2.49
_diffrn_standards_decay_% 0
_diffrn_standards_number 0
_exptl_absorpt_coefficient_mu 5.163
_exptl_absorpt_correction_T_max 0.8201
_exptl_absorpt_correction_T_min 0.4921
_exptl_absorpt_correction_type multi-scan
_exptl_absorpt_process_details 'SADABS v2.03 (Sheldrick)'
_exptl_crystal_colour colorless
_exptl_crystal_density_diffrn 1.819
_exptl_crystal_density_meas ?
_exptl_crystal_description rod
_exptl_crystal_F_000 1560
_exptl_crystal_size_max 0.16
_exptl_crystal_size_mid 0.08
_exptl_crystal_size_min 0.04
_refine_diff_density_max 1.006
_refine_diff_density_min -1.063
_refine_diff_density_rms 0.199
_refine_ls_extinction_method none
_refine_ls_goodness_of_fit_ref 1.028
_refine_ls_hydrogen_treatment constr
_refine_ls_matrix_type full
_refine_ls_number_parameters 349
_refine_ls_number_reflns 5083
_refine_ls_number_restraints 0
_refine_ls_restrained_S_all 1.028
_refine_ls_R_factor_all 0.1474
_refine_ls_R_factor_gt 0.0697
_refine_ls_shift/su_max 0.000
_refine_ls_shift/su_mean 0.000
_refine_ls_structure_factor_coef Fsqd
_refine_ls_weighting_details 'calc w=1/[\s^2^(Fo^2^)+(0.0403P)^2^+14.8003P] where P=(Fo^2^+2Fc^2^)/3'
_refine_ls_weighting_scheme calc
_refine_ls_wR_factor_gt 0.1139
_refine_ls_wR_factor_ref 0.1369
_reflns_number_gt 2898
_reflns_number_total 5083
_reflns_threshold_expression >2\s(I)
_cod_data_source_file ic049166hsi20040626_044934_1.cif
_cod_data_source_block 2
_cod_depositor_comments
;
The following automatic conversions were performed:
'_symmetry_cell_setting' value 'Monoclinic' changed to 'monoclinic'
according to '/home/saulius/struct/CIF-dictionaries/cif_core.dic'
dictionary named 'cif_core.dic' version 2.4.1 from 2010-06-29.

Automatic conversion script
Id: cif_fix_enum 1527 2010-12-29 10:47:43Z saulius 
;
_cod_database_code 4308784

loop_
_symmetry_equiv_pos_as_xyz
'x, y, z'
'-x, y+1/2, -z+1/2'
'-x, -y, -z'
'x, -y-1/2, z-1/2'

loop_
_atom_site_label
_atom_site_type_symbol
_atom_site_fract_x
_atom_site_fract_y
_atom_site_fract_z
_atom_site_U_iso_or_equiv
_atom_site_adp_type
_atom_site_occupancy
_atom_site_symmetry_multiplicity
_atom_site_calc_flag
_atom_site_refinement_flags
_atom_site_disorder_assembly
_atom_site_disorder_group
Pt Pt 0.28130(6) 0.10244(3) 0.98965(3) 0.03112(18) Uani 1 1 d . A .
N1 N 0.3453(11) 0.0711(6) 1.1005(6) 0.034(2) Uani 1 1 d . A .
N2 N 0.1874(11) 0.1051(7) 0.8797(6) 0.034(2) Uani 1 1 d . . .
N3 N 0.3291(11) 0.2314(6) 0.9962(6) 0.032(3) Uani 1 1 d . . .
C1 C 0.2441(13) -0.0121(7) 0.9854(8) 0.033(4) Uani 1 1 d . . .
C2 C 0.1765(16) -0.0441(8) 0.9218(9) 0.051(4) Uani 1 1 d . A .
C3 C 0.1392(15) -0.1269(7) 0.9204(8) 0.040(4) Uani 1 1 d . . .
H3A H 0.0860 -0.1478 0.8797 0.048 Uiso 1 1 calc R A .
C4 C 0.1816(15) -0.1778(8) 0.9798(8) 0.039(4) Uani 1 1 d . A .
H4A H 0.1636 -0.2348 0.9774 0.047 Uiso 1 1 calc R . .
C5 C 0.2500(14) -0.1458(8) 1.0425(8) 0.033(4) Uani 1 1 d . . .
H5A H 0.2714 -0.1802 1.0847 0.040 Uiso 1 1 calc R A .
C6 C 0.2874(13) -0.0641(8) 1.0442(8) 0.030(3) Uani 1 1 d . A .
C7 C 0.3727(14) -0.0222(7) 1.0997(8) 0.035(4) Uani 1 1 d . . .
H7A H 0.4662 -0.0320 1.0868 0.042 Uiso 1 1 calc R A .
H7B H 0.3576 -0.0450 1.1513 0.042 Uiso 1 1 calc R . .
C8 C 0.4637(14) 0.1180(8) 1.1287(7) 0.039(4) Uani 1 1 d . . .
H8A H 0.4459 0.1773 1.1232 0.047 Uiso 1 1 calc R A .
H8B H 0.5399 0.1045 1.0962 0.047 Uiso 1 1 calc R . .
C9 C 0.5001(15) 0.0995(10) 1.2124(8) 0.056(4) Uani 1 1 d . A .
H9A H 0.5734 0.1355 1.2294 0.067 Uiso 1 1 calc R . .
H9B H 0.5297 0.0420 1.2172 0.067 Uiso 1 1 calc R . .
C10 C 0.378(2) 0.1140(10) 1.2636(8) 0.070(6) Uani 1 1 d . . .
H10A H 0.3987 0.0954 1.3163 0.084 Uiso 1 1 calc R A .
H10B H 0.3589 0.1735 1.2658 0.084 Uiso 1 1 calc R . .
C11 C 0.2558(18) 0.0701(10) 1.2353(9) 0.062(5) Uani 1 1 d . A .
H11A H 0.1786 0.0889 1.2647 0.074 Uiso 1 1 calc R . .
H11B H 0.2664 0.0106 1.2439 0.074 Uiso 1 1 calc R . .
C12 C 0.2310(14) 0.0862(8) 1.1503(7) 0.037(4) Uani 1 1 d . . .
H12A H 0.1568 0.0511 1.1327 0.044 Uiso 1 1 calc R A .
H12B H 0.2029 0.1439 1.1439 0.044 Uiso 1 1 calc R . .
C13A C 0.187(4) 0.010(3) 0.851(3) 0.062(15) Uani 0.50 1 d P A 1
H13A H 0.1105 -0.0002 0.8163 0.074 Uiso 0.50 1 calc PR A 1
H13B H 0.2688 -0.0027 0.8236 0.074 Uiso 0.50 1 calc PR A 1
C13B C 0.108(4) 0.024(3) 0.869(3) 0.062(15) Uani 0.50 1 d P A 2
H13C H 0.1097 0.0068 0.8146 0.074 Uiso 0.50 1 calc PR A 2
H13D H 0.0155 0.0322 0.8838 0.074 Uiso 0.50 1 calc PR A 2
C14 C 0.0699(16) 0.1518(12) 0.8852(9) 0.070(6) Uani 1 1 d . A .
H14A H 0.0923 0.2061 0.9069 0.084 Uiso 1 1 calc R . .
H14B H 0.0100 0.1242 0.9213 0.084 Uiso 1 1 calc R . .
C15 C -0.0031(17) 0.1642(11) 0.8094(8) 0.061(5) Uani 1 1 d . . .
H15A H -0.0382 0.1109 0.7913 0.074 Uiso 1 1 calc R A .
H15B H -0.0789 0.2014 0.8172 0.074 Uiso 1 1 calc R . .
C16 C 0.084(2) 0.1990(10) 0.7504(9) 0.072(6) Uani 1 1 d . A .
H16A H 0.1081 0.2558 0.7644 0.086 Uiso 1 1 calc R . .
H16B H 0.0360 0.2005 0.7005 0.086 Uiso 1 1 calc R . .
C17 C 0.2055(17) 0.1481(12) 0.7437(8) 0.066(5) Uani 1 1 d . . .
H17A H 0.2656 0.1744 0.7069 0.079 Uiso 1 1 calc R A .
H17B H 0.1811 0.0937 0.7230 0.079 Uiso 1 1 calc R . .
C18 C 0.2803(15) 0.1367(11) 0.8223(8) 0.056(5) Uani 1 1 d . A .
H18A H 0.3542 0.0977 0.8162 0.067 Uiso 1 1 calc R . .
H18B H 0.3172 0.1897 0.8396 0.067 Uiso 1 1 calc R . .
C19 C 0.4432(14) 0.2564(8) 0.9682(9) 0.044(4) Uani 1 1 d . A .
H19A H 0.4971 0.2175 0.9431 0.053 Uiso 1 1 calc R . .
C20 C 0.4885(15) 0.3375(8) 0.9738(7) 0.037(4) Uani 1 1 d . . .
H20A H 0.5718 0.3524 0.9539 0.044 Uiso 1 1 calc R A .
C21 C 0.4099(13) 0.3952(9) 1.0088(7) 0.034(3) Uani 1 1 d . A .
C22 C 0.2899(15) 0.3683(8) 1.0362(8) 0.038(4) Uani 1 1 d . . .
H22A H 0.2326 0.4067 1.0595 0.045 Uiso 1 1 calc R A .
C23 C 0.2513(13) 0.2881(8) 1.0307(7) 0.028(3) Uani 1 1 d . A .
H23A H 0.1691 0.2718 1.0513 0.034 Uiso 1 1 calc R . .
C24 C 0.4485(13) 0.4831(8) 1.0162(7) 0.032(3) Uani 1 1 d . . .
H24A H 0.3947 0.5173 1.0468 0.038 Uiso 1 1 calc R A .
S1 S 0.8201(4) 0.3896(2) 0.8359(2) 0.0441(10) Uani 1 1 d . . .
O1 O 0.7646(13) 0.3188(7) 0.8664(8) 0.097(5) Uani 1 1 d . . .
O2 O 0.8895(11) 0.3772(6) 0.7670(6) 0.061(3) Uani 1 1 d . . .
O3 O 0.7343(11) 0.4603(6) 0.8365(6) 0.067(3) Uani 1 1 d . . .
C25 C 0.9467(18) 0.4155(11) 0.9033(9) 0.055(5) Uani 1 1 d . . .
F1 F 1.0100(11) 0.4817(7) 0.8858(7) 0.103(4) Uani 1 1 d . . .
F2 F 0.8968(13) 0.4274(9) 0.9723(6) 0.130(5) Uani 1 1 d . . .
F3 F 1.0400(12) 0.3591(8) 0.9082(7) 0.119(5) Uani 1 1 d . . .
Cl1 Cl 0.7859(6) 0.1279(3) 0.6337(3) 0.0929(17) Uani 1 1 d . . .
Cl2 Cl 0.5619(6) 0.1702(4) 0.7237(4) 0.123(2) Uani 1 1 d . . .
C26 C 0.6978(18) 0.2060(11) 0.6792(10) 0.077(6) Uani 1 1 d . . .
H26A H 0.7563 0.2332 0.7173 0.092 Uiso 1 1 calc R . .
H26B H 0.6706 0.2474 0.6407 0.092 Uiso 1 1 calc R . .

loop_
_atom_site_aniso_label
_atom_site_aniso_U_11
_atom_site_aniso_U_22
_atom_site_aniso_U_33
_atom_site_aniso_U_23
_atom_site_aniso_U_13
_atom_site_aniso_U_12
Pt 0.0390(3) 0.0203(2) 0.0340(3) 0.0038(3) -0.0024(2) -0.0048(3)
N1 0.045(5) 0.015(4) 0.044(5) -0.004(4) -0.006(4) -0.002(4)
N2 0.045(5) 0.015(4) 0.044(5) -0.004(4) -0.006(4) -0.002(4)
N3 0.042(8) 0.027(6) 0.026(6) 0.010(5) 0.000(6) -0.007(6)
C1 0.035(10) 0.014(7) 0.050(9) -0.002(6) 0.001(8) 0.000(6)
C2 0.074(13) 0.025(9) 0.054(10) 0.016(8) 0.001(9) -0.019(8)
C3 0.061(11) 0.022(8) 0.038(8) -0.007(6) -0.005(8) -0.015(7)
C4 0.058(11) 0.016(8) 0.044(9) 0.009(7) 0.012(8) 0.005(7)
C5 0.037(10) 0.026(8) 0.037(9) 0.021(7) 0.023(7) 0.007(7)
C6 0.023(8) 0.021(7) 0.047(9) 0.008(7) 0.007(7) 0.002(6)
C7 0.045(10) 0.018(7) 0.042(8) 0.007(6) 0.002(7) 0.019(7)
C8 0.048(9) 0.022(9) 0.048(9) -0.010(6) -0.016(7) 0.020(7)
C9 0.055(10) 0.039(9) 0.073(11) 0.000(9) -0.030(9) 0.007(9)
C10 0.128(18) 0.048(12) 0.034(9) -0.001(8) 0.010(11) 0.024(12)
C11 0.090(14) 0.038(9) 0.058(11) -0.003(8) 0.034(10) 0.007(10)
C12 0.044(9) 0.017(9) 0.049(9) 0.015(6) 0.017(7) -0.001(6)
C13A 0.09(4) 0.016(17) 0.08(3) 0.006(15) -0.06(4) -0.01(2)
C13B 0.09(4) 0.016(17) 0.08(3) 0.006(15) -0.06(4) -0.01(2)
C14 0.046(12) 0.106(16) 0.058(11) -0.021(10) -0.007(9) 0.021(11)
C15 0.073(13) 0.072(13) 0.039(10) -0.009(9) -0.004(9) 0.023(10)
C16 0.117(17) 0.036(10) 0.061(12) 0.011(9) -0.044(12) -0.027(11)
C17 0.057(12) 0.107(15) 0.035(10) -0.005(10) 0.021(9) -0.024(11)
C18 0.033(10) 0.090(14) 0.046(10) -0.012(9) 0.011(8) 0.006(9)
C19 0.038(10) 0.027(8) 0.067(11) 0.004(7) -0.001(8) -0.006(7)
C20 0.047(10) 0.020(8) 0.043(9) -0.005(6) 0.011(8) -0.011(7)
C21 0.037(8) 0.030(7) 0.034(7) -0.004(8) 0.000(6) -0.011(8)
C22 0.043(10) 0.031(9) 0.038(8) 0.004(7) -0.012(7) -0.002(7)
C23 0.030(9) 0.025(8) 0.030(8) 0.009(6) 0.011(6) 0.001(6)
C24 0.042(10) 0.025(7) 0.028(8) -0.005(6) 0.003(7) 0.002(7)
S1 0.060(3) 0.027(2) 0.045(2) 0.0020(19) -0.005(2) 0.002(2)
O1 0.099(10) 0.041(8) 0.151(12) 0.050(8) -0.012(9) -0.031(7)
O2 0.082(8) 0.058(8) 0.042(6) -0.009(5) 0.003(6) 0.020(6)
O3 0.068(8) 0.053(8) 0.080(8) -0.017(6) -0.014(7) 0.026(6)
C25 0.060(12) 0.058(13) 0.048(10) 0.002(9) -0.007(9) 0.017(10)
F1 0.080(8) 0.083(9) 0.146(11) -0.030(8) -0.013(8) -0.035(7)
F2 0.161(13) 0.185(14) 0.043(7) -0.017(8) 0.000(7) 0.027(10)
F3 0.110(10) 0.119(10) 0.126(10) -0.028(8) -0.071(8) 0.038(8)
Cl1 0.121(5) 0.063(4) 0.095(4) 0.001(3) -0.005(4) 0.011(3)
Cl2 0.101(5) 0.107(5) 0.164(6) 0.066(4) 0.043(4) 0.009(4)
C26 0.085(15) 0.068(14) 0.078(13) 0.017(11) 0.023(12) 0.010(11)

loop_
_atom_type_symbol
_atom_type_description
_atom_type_scat_dispersion_real
_atom_type_scat_dispersion_imag
_atom_type_scat_source
C C 0.0033 0.0016 'International Tables Vol C Tables 4.2.6.8 and 6.1.1.4'
H H 0.0000 0.0000 'International Tables Vol C Tables 4.2.6.8 and 6.1.1.4'
N N 0.0061 0.0033 'International Tables Vol C Tables 4.2.6.8 and 6.1.1.4'
O O 0.0106 0.0060 'International Tables Vol C Tables 4.2.6.8 and 6.1.1.4'
F F 0.0171 0.0103 'International Tables Vol C Tables 4.2.6.8 and 6.1.1.4'
S S 0.1246 0.1234 'International Tables Vol C Tables 4.2.6.8 and 6.1.1.4'
Pt Pt -1.7033 8.3905 'International Tables Vol C Tables 4.2.6.8 and 6.1.1.4'
Cl Cl 0.1484 0.1585 'International Tables Vol C Tables 4.2.6.8 and 6.1.1.4'

loop_
_geom_angle_atom_site_label_1
_geom_angle_atom_site_label_2
_geom_angle_atom_site_label_3
_geom_angle
_geom_angle_site_symmetry_1
_geom_angle_site_symmetry_3
_geom_angle_publ_flag
C1 Pt N1 81.7(5) . . ?
C1 Pt N2 84.2(5) . . ?
N1 Pt N2 164.8(4) . . ?
C1 Pt N3 178.3(5) . . ?
N1 Pt N3 97.1(4) . . ?
N2 Pt N3 97.1(4) . . ?
C12 N1 C8 110.5(10) . . ?
C12 N1 C7 108.1(10) . . ?
C8 N1 C7 111.3(10) . . ?
C12 N1 Pt 105.6(8) . . ?
C8 N1 Pt 114.4(8) . . ?
C7 N1 Pt 106.5(7) . . ?
C14 N2 C18 113.7(13) . . ?
C14 N2 C13B 92.1(17) . . ?
C18 N2 C13B 123(2) . . ?
C14 N2 C13A 122.2(18) . . ?
C18 N2 C13A 97(2) . . ?
C14 N2 Pt 108.2(9) . . ?
C18 N2 Pt 109.8(8) . . ?
C13B N2 Pt 108(2) . . ?
C13A N2 Pt 104.8(19) . . ?
C19 N3 C23 117.8(12) . . ?
C19 N3 Pt 118.4(9) . . ?
C23 N3 Pt 123.7(9) . . ?
C6 C1 C2 120.1(12) . . ?
C6 C1 Pt 120.5(10) . . ?
C2 C1 Pt 119.4(10) . . ?
C1 C2 C3 120.1(13) . . ?
C1 C2 C13A 113(2) . . ?
C3 C2 C13A 124(2) . . ?
C1 C2 C13B 114(2) . . ?
C3 C2 C13B 123(2) . . ?
C4 C3 C2 118.9(13) . . ?
C5 C4 C3 120.5(12) . . ?
C6 C5 C4 120.7(13) . . ?
C5 C6 C1 119.1(14) . . ?
C5 C6 C7 128.5(13) . . ?
C1 C6 C7 112.3(12) . . ?
C6 C7 N1 111.3(10) . . ?
N1 C8 C9 113.1(12) . . ?
C8 C9 C10 109.7(11) . . ?
C11 C10 C9 113.3(13) . . ?
C10 C11 C12 111.1(13) . . ?
N1 C12 C11 115.2(12) . . ?
C2 C13A N2 108(4) . . ?
N2 C13B C2 108(3) . . ?
N2 C14 C15 114.2(13) . . ?
C16 C15 C14 111.9(15) . . ?
C15 C16 C17 109.9(14) . . ?
C16 C17 C18 112.7(13) . . ?
N2 C18 C17 109.4(12) . . ?
N3 C19 C20 123.4(14) . . ?
C21 C20 C19 119.0(14) . . ?
C20 C21 C22 116.8(14) . . ?
C20 C21 C24 122.8(12) . . ?
C22 C21 C24 120.3(13) . . ?
C23 C22 C21 122.0(14) . . ?
N3 C23 C22 121.0(13) . . ?
C24 C24 C21 125.0(16) 3_667 . ?
O1 S1 O2 114.4(8) . . ?
O1 S1 O3 114.4(8) . . ?
O2 S1 O3 115.2(6) . . ?
O1 S1 C25 103.6(8) . . ?
O2 S1 C25 103.6(8) . . ?
O3 S1 C25 103.5(7) . . ?
F1 C25 F3 103.9(16) . . ?
F1 C25 F2 106.9(15) . . ?
F3 C25 F2 109.0(14) . . ?
F1 C25 S1 113.3(12) . . ?
F3 C25 S1 112.6(12) . . ?
F2 C25 S1 110.8(13) . . ?
Cl2 C26 Cl1 112.3(11) . . ?

loop_
_geom_bond_atom_site_label_1
_geom_bond_atom_site_label_2
_geom_bond_distance
_geom_bond_site_symmetry_2
_geom_bond_publ_flag
Pt C1 1.910(12) . ?
Pt N1 2.096(11) . ?
Pt N2 2.132(10) . ?
Pt N3 2.164(10) . ?
N1 C12 1.480(15) . ?
N1 C8 1.500(16) . ?
N1 C7 1.550(15) . ?
N2 C14 1.418(18) . ?
N2 C18 1.479(17) . ?
N2 C13B 1.56(5) . ?
N2 C13A 1.63(5) . ?
N3 C19 1.326(16) . ?
N3 C23 1.363(15) . ?
C1 C6 1.398(18) . ?
C1 C2 1.398(19) . ?
C2 C3 1.404(18) . ?
C2 C13A 1.52(6) . ?
C2 C13B 1.60(5) . ?
C3 C4 1.392(17) . ?
C4 C5 1.390(19) . ?
C5 C6 1.388(17) . ?
C6 C7 1.460(19) . ?
C8 C9 1.533(18) . ?
C9 C10 1.56(2) . ?
C10 C11 1.50(2) . ?
C11 C12 1.525(19) . ?
C14 C15 1.520(19) . ?
C15 C16 1.48(2) . ?
C16 C17 1.49(2) . ?
C17 C18 1.57(2) . ?
C19 C20 1.405(17) . ?
C20 C21 1.382(18) . ?
C21 C22 1.385(18) . ?
C21 C24 1.493(18) . ?
C22 C23 1.370(17) . ?
C24 C24 1.32(2) 3_667 ?
S1 O1 1.396(11) . ?
S1 O2 1.417(10) . ?
S1 O3 1.445(10) . ?
S1 C25 1.779(17) . ?
C25 F1 1.295(19) . ?
C25 F3 1.322(18) . ?
C25 F2 1.328(17) . ?
Cl1 C26 1.754(18) . ?
Cl2 C26 1.695(17) . ?
